data_7039709
loop_
_publ_author_name
'Saad, Suad T.'
'Metherell, Alexander J.'
'Baggaley, Elizabeth'
'Ward, Michael D.'

_publ_section_title
;
 Synthesis and photophysical properties of Ir(iii)/Re(i) dyads: control of
 Ir\\rightarrow Re photoinduced energy transfer.
;
_journal_issue 28
_journal_name_full 'Dalton transactions (Cambridge, England : 2003)'
_journal_page_first 11568
_journal_page_last 11579
_journal_paper_doi 10.1039/c6dt01614f
_journal_volume 45
_journal_year 2016
_chemical_formula_moiety 'C53 H34 Cl F4 Ir N8 O3 Re, N O3, 2(C2 H3 N)'
_chemical_formula_sum 'C57 H40 Cl F4 Ir N11 O6 Re'
_chemical_formula_weight 1464.85
_chemical_name_systematic
;
 ?
;
_space_group_crystal_system monoclinic
_space_group_IT_number 15
_space_group_name_Hall '-C 2yc'
_space_group_name_H-M_alt 'C 1 2/c 1'
_symmetry_space_group_name_Hall '-C 2yc'
_symmetry_space_group_name_H-M 'C 1 2/c 1'
_atom_sites_solution_hydrogens geom
_audit_creation_method SHELXL-2013
_audit_update_record
;
2016-04-25 deposited with the CCDC.
2016-06-27 downloaded from the CCDC.
;
_cell_angle_alpha 90
_cell_angle_beta 122.123(3)
_cell_angle_gamma 90
_cell_formula_units_Z 8
_cell_length_a 22.5334(14)
_cell_length_b 27.4539(14)
_cell_length_c 20.7788(12)
_cell_measurement_reflns_used 9942
_cell_measurement_temperature 100(2)
_cell_measurement_theta_max 25.08
_cell_measurement_theta_min 2.60
_cell_volume 10886.5(11)
_computing_cell_refinement 'Bruker SAINT'
_computing_data_collection 'Bruker APEX2'
_computing_data_reduction 'Bruker SAINT'
_computing_molecular_graphics 'Bruker SHELXTL'
_computing_publication_material 'Bruker SHELXTL'
_computing_structure_refinement 'SHELXL-2013 (Sheldrick 2013)'
_computing_structure_solution 'SHELXS-97 (Sheldrick 2008)'
_diffrn_ambient_temperature 100(2)
_diffrn_measured_fraction_theta_full 0.985
_diffrn_measured_fraction_theta_max 0.999
_diffrn_measurement_device_type 'Bruker APEX-II CCD'
_diffrn_measurement_method '\f and \w scans'
_diffrn_radiation_type MoK\a
_diffrn_radiation_wavelength 0.71073
_diffrn_reflns_av_R_equivalents 0.0540
_diffrn_reflns_av_unetI/netI 0.0330
_diffrn_reflns_Laue_measured_fraction_full 0.985
_diffrn_reflns_Laue_measured_fraction_max 0.999
_diffrn_reflns_limit_h_max 26
_diffrn_reflns_limit_h_min -26
_diffrn_reflns_limit_k_max 32
_diffrn_reflns_limit_k_min -32
_diffrn_reflns_limit_l_max 24
_diffrn_reflns_limit_l_min -24
_diffrn_reflns_number 75491
_diffrn_reflns_point_group_measured_fraction_full 0.985
_diffrn_reflns_point_group_measured_fraction_max 0.999
_diffrn_reflns_theta_full 25.242
_diffrn_reflns_theta_max 25.126
_diffrn_reflns_theta_min 1.299
_diffrn_source 'sealed tube'
_exptl_absorpt_coefficient_mu 4.789
_exptl_absorpt_correction_T_max 0.7452
_exptl_absorpt_correction_T_min 0.5410
_exptl_absorpt_correction_type multi-scan
_exptl_absorpt_process_details sadabs
_exptl_crystal_colour yellow
_exptl_crystal_density_diffrn 1.787
_exptl_crystal_description block
_exptl_crystal_F_000 5696
_exptl_crystal_preparation Luminescent
_exptl_crystal_recrystallization_method 'Re-crystallisation from solvent'
_exptl_crystal_size_max 0.120
_exptl_crystal_size_mid 0.080
_exptl_crystal_size_min 0.060
_refine_diff_density_max 2.217
_refine_diff_density_min -1.676
_refine_diff_density_rms 0.191
_refine_ls_extinction_method none
_refine_ls_goodness_of_fit_ref 1.078
_refine_ls_hydrogen_treatment constr
_refine_ls_matrix_type full
_refine_ls_number_parameters 613
_refine_ls_number_reflns 9711
_refine_ls_number_restraints 535
_refine_ls_restrained_S_all 2.915
_refine_ls_R_factor_all 0.0605
_refine_ls_R_factor_gt 0.0416
_refine_ls_shift/su_max 0.001
_refine_ls_shift/su_mean 0.000
_refine_ls_structure_factor_coef Fsqd
_refine_ls_weighting_details 'w=1/[\s^2^(Fo^2^)+(0.0430P)^2^+144.8325P] where P=(Fo^2^+2Fc^2^)/3'
_refine_ls_weighting_scheme calc
_refine_ls_wR_factor_gt 0.0935
_refine_ls_wR_factor_ref 0.1055
_reflns_Friedel_coverage 0.000
_reflns_number_gt 7829
_reflns_number_total 9711
_reflns_threshold_expression 'I > 2\s(I)'
_cod_data_source_file c6dt01614f1.cif
_cod_data_source_block c2c
_cod_depositor_comments 'Adding full bibliography for 7039709--7039714.cif.'
_cod_database_code 7039709
_shelx_space_group_comment
;
The symmetry employed for this shelxl refinement is uniquely defined
by the following loop, which should always be used as a source of
symmetry information in preference to the above space-group names.
They are only intended as comments.
;
_shelx_estimated_absorpt_t_min 0.597
_shelx_estimated_absorpt_t_max 0.762
_shelxl_version_number 2013-4
_solvent_exptl_crystal_recrystallization_method 'MeCN, ether'

loop_
_space_group_symop_operation_xyz
'x, y, z'
'-x, y, -z+1/2'
'x+1/2, y+1/2, z'
'-x+1/2, y+1/2, -z+1/2'
'-x, -y, -z'
'x, -y, z-1/2'
'-x+1/2, -y+1/2, -z'
'x+1/2, -y+1/2, z-1/2'

loop_
_atom_site_label
_atom_site_type_symbol
_atom_site_fract_x
_atom_site_fract_y
_atom_site_fract_z
_atom_site_U_iso_or_equiv
_atom_site_adp_type
_atom_site_occupancy
_atom_site_site_symmetry_order
_atom_site_calc_flag
_atom_site_refinement_flags_posn
_atom_site_refinement_flags_adp
_atom_site_refinement_flags_occupancy
_atom_site_disorder_assembly
_atom_site_disorder_group
Ir1 Ir 0.63768(2) 0.18174(2) 0.61509(2) 0.02747(9) Uani 1 1 d . . . . .
Re2 Re 0.23688(2) 0.01398(2) 0.19838(2) 0.03558(10) Uani 1 1 d . . . . .
Cl1 Cl 0.15947(9) -0.04718(7) 0.20416(11) 0.0453(5) Uani 1 1 d . . . . .
N11A N 0.70087(18) 0.18423(15) 0.73851(15) 0.0271(11) Uani 1 1 d G U . . .
C12A C 0.67608(17) 0.21456(14) 0.77271(19) 0.0270(13) Uani 1 1 d G U . . .
C13A C 0.7125(2) 0.21834(16) 0.8514(2) 0.0322(14) Uani 1 1 d G U . . .
H13A H 0.6956 0.2391 0.8748 0.039 Uiso 1 1 calc R U . . .
C14A C 0.7737(2) 0.19180(17) 0.89594(15) 0.0363(15) Uani 1 1 d G U . . .
H14A H 0.7986 0.1944 0.9497 0.044 Uiso 1 1 calc R U . . .
C15A C 0.79851(18) 0.16148(16) 0.8617(2) 0.0359(15) Uani 1 1 d G U . . .
H15A H 0.8403 0.1433 0.8922 0.043 Uiso 1 1 calc R U . . .
C16A C 0.7621(2) 0.15769(15) 0.7830(2) 0.0343(15) Uani 1 1 d G U . . .
H16A H 0.7790 0.1370 0.7597 0.041 Uiso 1 1 calc R U . . .
N21A N 0.51554(19) 0.25104(18) 0.60790(17) 0.0348(13) Uani 1 1 d G U . . .
N22A N 0.5794(2) 0.22454(15) 0.6466(2) 0.0286(12) Uani 1 1 d G U . . .
C23A C 0.61360(19) 0.23560(19) 0.72526(18) 0.0330(14) Uani 1 1 d G U . . .
C24A C 0.5709(3) 0.2689(2) 0.7351(2) 0.051(2) Uani 1 1 d G U . . .
H24A H 0.5810 0.2825 0.7820 0.061 Uiso 1 1 calc R U . . .
C25A C 0.5103(2) 0.2785(2) 0.6626(3) 0.052(2) Uani 1 1 d G U . . .
H25A H 0.4728 0.2995 0.6524 0.062 Uiso 1 1 calc R U . . .
C26A C 0.4643(4) 0.2430(3) 0.5312(4) 0.0363(15) Uani 1 1 d . U . . .
H26A H 0.4879 0.2373 0.5031 0.044 Uiso 1 1 calc R U . . .
H26B H 0.4356 0.2729 0.5103 0.044 Uiso 1 1 calc R U . . .
N31A N 0.14727(19) 0.02306(17) 0.08150(19) 0.0382(14) Uani 1 1 d G U . . .
C32A C 0.0943(2) 0.05362(17) 0.0728(2) 0.0412(16) Uani 1 1 d G U . . .
C33A C 0.0344(2) 0.06058(17) 0.0013(3) 0.0413(17) Uani 1 1 d G U . . .
H33A H -0.0018 0.0815 -0.0046 0.050 Uiso 1 1 calc R U . . .
C34A C 0.0276(2) 0.03698(19) -0.0615(2) 0.0445(17) Uani 1 1 d G U . . .
H34A H -0.0133 0.0417 -0.1104 0.053 Uiso 1 1 calc R U . . .
C35A C 0.0805(3) 0.00642(19) -0.0528(2) 0.0499(19) Uani 1 1 d G U . . .
H35A H 0.0758 -0.0097 -0.0958 0.060 Uiso 1 1 calc R U . . .
C36A C 0.1404(2) -0.00054(17) 0.0187(3) 0.0448(17) Uani 1 1 d G U . . .
H36A H 0.1766 -0.0214 0.0246 0.054 Uiso 1 1 calc R U . . .
N41A N 0.1657(2) 0.0877(2) 0.2645(2) 0.0595(19) Uani 1 1 d G U . . .
N42A N 0.1679(2) 0.06421(19) 0.2049(3) 0.0420(15) Uani 1 1 d G U . . .
C43A C 0.1044(3) 0.0749(2) 0.1355(2) 0.0514(19) Uani 1 1 d G U . . .
C44A C 0.0630(3) 0.1050(3) 0.1522(3) 0.085(3) Uani 1 1 d G U . . .
H44A H 0.0179 0.1176 0.1163 0.103 Uiso 1 1 calc R U . . .
C45A C 0.1009(3) 0.1129(3) 0.2319(3) 0.090(3) Uani 1 1 d G U . . .
H45A H 0.0856 0.1317 0.2588 0.108 Uiso 1 1 calc R U . . .
C46A C 0.2230(4) 0.0909(3) 0.3394(5) 0.052(2) Uani 1 1 d . U . . .
H46A H 0.2502 0.0603 0.3521 0.063 Uiso 1 1 calc R U . . .
H46B H 0.2050 0.0934 0.3737 0.063 Uiso 1 1 calc R U . . .
C51A C 0.32543(19) 0.12356(13) 0.49079(19) 0.0418(16) Uani 1 1 d G U . . .
H51A H 0.2945 0.0973 0.4819 0.050 Uiso 1 1 calc R U . . .
C52A C 0.3746(2) 0.13784(16) 0.56476(16) 0.0435(17) Uani 1 1 d G U . . .
H52A H 0.3772 0.1213 0.6064 0.052 Uiso 1 1 calc R U . . .
C53A C 0.41979(19) 0.17628(16) 0.57780(14) 0.0399(16) Uani 1 1 d G U . . .
H53A H 0.4534 0.1860 0.6284 0.048 Uiso 1 1 calc R U . . .
C54A C 0.41588(17) 0.20044(13) 0.51687(16) 0.0370(15) Uani 1 1 d G U . . .
C55A C 0.36675(14) 0.18616(10) 0.44290(14) 0.0377(15) Uani 1 1 d G U . . .
C56A C 0.32152(14) 0.14772(10) 0.42986(15) 0.0391(15) Uani 1 1 d G U . . .
C61A C 0.27239(18) 0.13343(14) 0.35589(17) 0.0465(17) Uani 1 1 d G U . . .
C62A C 0.2685(2) 0.15759(16) 0.29496(14) 0.053(2) Uani 1 1 d G U . . .
H62A H 0.2349 0.1478 0.2444 0.064 Uiso 1 1 calc R U . . .
C63A C 0.3137(2) 0.19603(16) 0.30800(16) 0.053(2) Uani 1 1 d G U . . .
H63A H 0.3110 0.2125 0.2664 0.063 Uiso 1 1 calc R U . . .
C64A C 0.3628(2) 0.21031(13) 0.38196(18) 0.0407(16) Uani 1 1 d G U . . .
H64A H 0.3938 0.2366 0.3909 0.049 Uiso 1 1 calc R U . . .
N11B N 0.5791(2) 0.12299(14) 0.6072(2) 0.0381(14) Uani 1 1 d G U . . .
C12B C 0.5306(2) 0.10632(17) 0.5344(2) 0.0420(17) Uani 1 1 d G U . . .
C13B C 0.4880(2) 0.06675(18) 0.5245(3) 0.057(2) Uani 1 1 d G U . . .
H13B H 0.4549 0.0554 0.4747 0.068 Uiso 1 1 calc R U . . .
C14B C 0.4939(2) 0.04385(16) 0.5873(3) 0.061(2) Uani 1 1 d G U . . .
H14B H 0.4648 0.0168 0.5805 0.073 Uiso 1 1 calc R U . . .
C15B C 0.5424(3) 0.06051(17) 0.6600(3) 0.052(2) Uani 1 1 d G U . . .
H15B H 0.5464 0.0449 0.7030 0.062 Uiso 1 1 calc R U . . .
C16B C 0.5850(2) 0.10008(17) 0.6700(2) 0.0406(17) Uani 1 1 d G U . . .
H16B H 0.6181 0.1115 0.7197 0.049 Uiso 1 1 calc R U . . .
F22B F 0.4411(3) 0.0899(3) 0.3712(3) 0.090(2) Uani 1 1 d . U . . .
C21B C 0.5299(3) 0.13599(17) 0.4760(3) 0.0459(18) Uani 1 1 d G U . . .
C22B C 0.4854(3) 0.1274(2) 0.3986(3) 0.064(2) Uani 1 1 d G U . . .
C23B C 0.4853(3) 0.1590(3) 0.3462(2) 0.074(3) Uani 1 1 d G U . . .
H23B H 0.4550 0.1531 0.2933 0.089 Uiso 1 1 calc R U . . .
C24B C 0.5298(3) 0.1991(2) 0.3713(2) 0.067(2) Uani 1 1 d G U . . .
C25B C 0.5742(3) 0.20769(18) 0.4487(3) 0.0485(19) Uani 1 1 d G U . . .
H25B H 0.6046 0.2351 0.4658 0.058 Uiso 1 1 calc R U . . .
C26B C 0.5743(2) 0.17612(19) 0.50103(19) 0.0384(16) Uani 1 1 d G U . . .
F24B F 0.5293(3) 0.2293(3) 0.3211(3) 0.105(3) Uani 1 1 d . U . . .
N11C N 0.69217(19) 0.23892(13) 0.6089(2) 0.0310(12) Uani 1 1 d G U . . .
C12C C 0.7514(2) 0.22788(13) 0.6069(3) 0.0339(15) Uani 1 1 d G U . . .
C13C C 0.78821(19) 0.26486(17) 0.5974(3) 0.0405(16) Uani 1 1 d G U . . .
H13C H 0.8287 0.2573 0.5961 0.049 Uiso 1 1 calc R U . . .
C14C C 0.7658(2) 0.31287(15) 0.5899(3) 0.0435(17) Uani 1 1 d G U . . .
H14C H 0.7910 0.3381 0.5835 0.052 Uiso 1 1 calc R U . . .
C15C C 0.7066(2) 0.32390(12) 0.5919(3) 0.0381(16) Uani 1 1 d G U . . .
H15C H 0.6913 0.3567 0.5868 0.046 Uiso 1 1 calc R U . . .
C16C C 0.66980(18) 0.28693(15) 0.6014(2) 0.0328(15) Uani 1 1 d G U . . .
H16C H 0.6293 0.2945 0.6028 0.039 Uiso 1 1 calc R U . . .
F22C F 0.8684(2) 0.18098(19) 0.6094(3) 0.0545(12) Uani 1 1 d . U . . .
C21C C 0.7612(2) 0.17485(13) 0.6067(3) 0.0340(15) Uani 1 1 d G U . . .
C22C C 0.8170(2) 0.15415(17) 0.6056(3) 0.0429(17) Uani 1 1 d G U . . .
C23C C 0.8215(2) 0.10384(18) 0.6020(3) 0.0497(19) Uani 1 1 d G U . . .
H23C H 0.8596 0.0897 0.6012 0.060 Uiso 1 1 calc R U . . .
C24C C 0.7702(3) 0.07423(13) 0.5994(3) 0.053(2) Uani 1 1 d G U . . .
C25C C 0.7145(2) 0.09493(15) 0.6006(3) 0.0436(17) Uani 1 1 d G U . . .
H25C H 0.6795 0.0747 0.5988 0.052 Uiso 1 1 calc R U . . .
C26C C 0.7100(2) 0.14524(16) 0.6042(3) 0.0342(15) Uani 1 1 d G U . . .
F24C F 0.7751(3) 0.02652(19) 0.5949(4) 0.0746(16) Uani 1 1 d . U . . .
C11D C 0.2844(4) -0.0331(3) 0.1747(5) 0.046(2) Uani 1 1 d . . . . .
O12D O 0.3123(3) -0.0616(2) 0.1584(4) 0.0590(16) Uani 1 1 d . . . . .
O22D O 0.3282(3) 0.0934(2) 0.1897(4) 0.0655(18) Uani 1 1 d . . . . .
O32D O 0.3526(3) 0.0057(2) 0.3676(3) 0.0483(14) Uani 1 1 d . . . . .
C21D C 0.2917(4) 0.0640(3) 0.1899(5) 0.047(2) Uani 1 1 d . . . . .
C31D C 0.3088(4) 0.0079(3) 0.3036(5) 0.045(2) Uani 1 1 d . . . . .
N1S N 0.8819(3) 0.1322(2) 0.0766(4) 0.0414(15) Uani 1 1 d . . . . .
O1S O 0.9056(3) 0.1407(2) 0.0359(3) 0.0471(14) Uani 1 1 d . . . . .
O2S O 0.8671(3) 0.1655(2) 0.1058(3) 0.0506(14) Uani 1 1 d . . . . .
O3S O 0.8699(7) 0.0899(3) 0.0864(6) 0.134(4) Uani 1 1 d . . . . .
N11S N 0.5091(4) 0.3233(3) 0.4501(4) 0.066(2) Uani 1 1 d D U . . .
C12S C 0.4794(4) 0.3286(3) 0.3849(4) 0.055(2) Uani 1 1 d D U . . .
C13S C 0.4426(5) 0.3356(4) 0.3028(4) 0.077(3) Uani 1 1 d D U . . .
H13D H 0.4528 0.3682 0.2919 0.116 Uiso 1 1 calc R U . . .
H13E H 0.3921 0.3323 0.2806 0.116 Uiso 1 1 calc R U . . .
H13F H 0.4583 0.3110 0.2808 0.116 Uiso 1 1 calc R U . . .
N21S N 0.4928(12) 0.4361(4) 0.2515(17) 0.055(4) Uiso 0.5 1 d D U P A -1
C22S C 0.5182(8) 0.4731(4) 0.2524(11) 0.047(4) Uiso 0.5 1 d D U P A -1
C23S C 0.5457(9) 0.5208(5) 0.2502(11) 0.056(4) Uiso 0.5 1 d D U P A -1
H23A H 0.5067 0.5433 0.2202 0.084 Uiso 0.5 1 calc R U P A -1
H23D H 0.5736 0.5178 0.2270 0.084 Uiso 0.5 1 calc R U P A -1
H23E H 0.5752 0.5334 0.3021 0.084 Uiso 0.5 1 calc R U P A -1
N31S N 0.4616(8) 0.9722(6) 0.7064(9) 0.065(4) Uiso 0.5 1 d D U P B -1
C32S C 0.4248(10) 0.9625(10) 0.6542(11) 0.087(6) Uiso 0.5 1 d D U P B -1
C33S C 0.3601(11) 0.9624(11) 0.5792(10) 0.114(7) Uiso 0.5 1 d D U P B -1
H33B H 0.3589 0.9334 0.5510 0.171 Uiso 0.5 1 calc R U P B -1
H33C H 0.3584 0.9917 0.5513 0.171 Uiso 0.5 1 calc R U P B -1
H33D H 0.3197 0.9620 0.5850 0.171 Uiso 0.5 1 calc R U P B -1

loop_
_atom_site_aniso_label
_atom_site_aniso_U_11
_atom_site_aniso_U_22
_atom_site_aniso_U_33
_atom_site_aniso_U_23
_atom_site_aniso_U_13
_atom_site_aniso_U_12
Ir1 0.02215(14) 0.03555(16) 0.02452(14) -0.00407(11) 0.01228(11) 0.00079(11)
Re2 0.02300(15) 0.03233(17) 0.04121(18) -0.00628(13) 0.01018(13) 0.00509(11)
Cl1 0.0322(9) 0.0416(10) 0.0479(11) -0.0070(9) 0.0118(9) -0.0010(8)
N11A 0.025(3) 0.035(3) 0.021(2) 0.003(2) 0.012(2) -0.002(2)
C12A 0.026(3) 0.034(3) 0.023(3) 0.000(2) 0.015(2) -0.001(2)
C13A 0.028(3) 0.041(4) 0.027(3) -0.001(3) 0.014(3) 0.002(3)
C14A 0.031(3) 0.050(4) 0.021(3) 0.000(3) 0.009(3) -0.002(3)
C15A 0.027(3) 0.042(4) 0.032(3) 0.002(3) 0.011(3) -0.001(3)
C16A 0.027(3) 0.039(4) 0.030(3) 0.001(3) 0.011(3) 0.001(3)
N21A 0.030(3) 0.049(3) 0.027(3) 0.004(2) 0.016(2) 0.013(2)
N22A 0.023(2) 0.038(3) 0.026(3) 0.000(2) 0.013(2) 0.002(2)
C23A 0.032(3) 0.048(4) 0.021(3) -0.002(3) 0.015(2) 0.004(3)
C24A 0.044(4) 0.078(5) 0.027(3) -0.004(3) 0.016(3) 0.025(4)
C25A 0.047(4) 0.077(5) 0.028(3) -0.001(3) 0.018(3) 0.030(4)
C26A 0.031(3) 0.052(4) 0.024(3) 0.003(3) 0.014(3) 0.014(3)
N31A 0.032(3) 0.039(3) 0.038(3) -0.004(3) 0.016(3) 0.003(2)
C32A 0.026(3) 0.044(4) 0.042(3) -0.003(3) 0.010(3) 0.000(3)
C33A 0.030(3) 0.042(4) 0.040(4) -0.002(3) 0.011(3) -0.005(3)
C34A 0.038(4) 0.049(4) 0.036(3) 0.002(3) 0.012(3) -0.009(3)
C35A 0.059(4) 0.048(4) 0.035(4) 0.002(3) 0.020(3) 0.003(3)
C36A 0.048(4) 0.045(4) 0.039(4) 0.002(3) 0.021(3) 0.007(3)
N41A 0.039(3) 0.071(4) 0.044(3) -0.019(3) 0.006(3) 0.029(3)
N42A 0.026(3) 0.043(3) 0.041(3) -0.012(3) 0.007(2) 0.010(3)
C43A 0.027(3) 0.064(4) 0.044(3) -0.011(3) 0.005(3) 0.020(3)
C44A 0.048(4) 0.120(6) 0.056(4) -0.020(5) 0.005(4) 0.050(4)
C45A 0.055(4) 0.119(6) 0.057(4) -0.026(5) 0.003(4) 0.054(5)
C46A 0.043(4) 0.051(4) 0.039(4) -0.011(3) 0.007(3) 0.016(3)
C51A 0.028(3) 0.058(4) 0.035(3) -0.001(3) 0.013(3) 0.008(3)
C52A 0.031(3) 0.063(4) 0.031(3) 0.003(3) 0.013(3) 0.005(3)
C53A 0.026(3) 0.062(4) 0.026(3) -0.001(3) 0.010(3) 0.006(3)
C54A 0.029(3) 0.054(4) 0.027(3) 0.004(3) 0.014(3) 0.015(3)
C55A 0.033(3) 0.049(4) 0.031(3) 0.002(3) 0.016(3) 0.015(3)
C56A 0.030(3) 0.052(4) 0.033(3) 0.001(3) 0.015(3) 0.017(3)
C61A 0.046(4) 0.047(4) 0.032(3) -0.005(3) 0.011(3) 0.021(3)
C62A 0.059(4) 0.049(4) 0.031(3) -0.006(3) 0.009(3) 0.019(3)
C63A 0.064(4) 0.056(4) 0.026(3) 0.003(3) 0.016(3) 0.019(3)
C64A 0.042(4) 0.046(4) 0.030(3) 0.003(3) 0.017(3) 0.011(3)
N11B 0.024(3) 0.035(3) 0.050(3) -0.010(3) 0.016(3) 0.000(2)
C12B 0.025(3) 0.041(4) 0.054(4) -0.018(3) 0.017(3) 0.000(3)
C13B 0.030(4) 0.046(4) 0.077(5) -0.017(4) 0.016(4) 0.003(3)
C14B 0.033(4) 0.044(4) 0.088(5) -0.001(4) 0.019(4) -0.001(3)
C15B 0.030(3) 0.038(4) 0.077(5) 0.011(4) 0.022(3) 0.006(3)
C16B 0.030(3) 0.031(3) 0.060(4) 0.003(3) 0.024(3) 0.007(3)
F22B 0.062(3) 0.117(5) 0.066(4) -0.054(4) 0.017(3) -0.040(4)
C21B 0.032(3) 0.059(4) 0.039(4) -0.025(3) 0.013(3) -0.001(3)
C22B 0.046(4) 0.094(5) 0.044(4) -0.030(4) 0.019(3) -0.011(4)
C23B 0.053(4) 0.124(6) 0.035(4) -0.031(4) 0.017(4) -0.013(5)
C24B 0.049(4) 0.123(6) 0.028(4) -0.014(4) 0.019(3) -0.014(4)
C25B 0.034(3) 0.091(5) 0.025(3) -0.013(3) 0.019(3) -0.005(4)
C26B 0.026(3) 0.065(4) 0.025(3) -0.018(3) 0.014(3) -0.002(3)
F24B 0.086(4) 0.201(7) 0.018(3) -0.005(3) 0.022(3) -0.046(5)
N11C 0.027(3) 0.050(3) 0.015(2) -0.001(2) 0.010(2) 0.000(2)
C12C 0.025(3) 0.054(4) 0.023(3) -0.004(3) 0.013(2) 0.000(3)
C13C 0.035(3) 0.061(4) 0.035(3) -0.008(3) 0.025(3) -0.007(3)
C14C 0.046(4) 0.058(4) 0.034(4) -0.006(3) 0.026(3) -0.012(3)
C15C 0.041(4) 0.049(4) 0.027(3) -0.006(3) 0.020(3) -0.005(3)
C16C 0.029(3) 0.046(4) 0.025(3) 0.000(3) 0.016(3) 0.001(3)
F22C 0.035(2) 0.077(3) 0.065(3) -0.010(3) 0.035(2) -0.005(2)
C21C 0.024(3) 0.050(4) 0.028(3) -0.004(3) 0.014(3) 0.003(3)
C22C 0.030(3) 0.062(4) 0.042(4) -0.004(3) 0.023(3) 0.000(3)
C23C 0.039(4) 0.065(5) 0.052(4) -0.003(4) 0.029(3) 0.013(4)
C24C 0.049(4) 0.054(4) 0.064(4) -0.006(4) 0.035(4) 0.010(4)
C25C 0.039(4) 0.045(4) 0.052(4) -0.005(3) 0.027(3) 0.002(3)
C26C 0.028(3) 0.045(4) 0.030(3) -0.006(3) 0.015(3) 0.003(3)
F24C 0.079(4) 0.052(3) 0.118(5) 0.001(3) 0.070(4) 0.021(3)
C11D 0.029(4) 0.045(5) 0.053(5) -0.006(4) 0.014(4) 0.002(4)
O12D 0.047(3) 0.056(4) 0.075(4) -0.011(3) 0.032(3) 0.015(3)
O22D 0.045(3) 0.053(4) 0.084(5) 0.009(3) 0.025(3) -0.002(3)
O32D 0.028(3) 0.040(3) 0.050(3) -0.007(3) 0.002(3) 0.000(2)
C21D 0.034(4) 0.037(4) 0.066(6) -0.009(4) 0.025(4) 0.003(4)
C31D 0.026(4) 0.032(4) 0.060(6) -0.008(4) 0.012(4) 0.003(3)
N1S 0.041(4) 0.039(4) 0.033(3) 0.001(3) 0.012(3) 0.010(3)
O1S 0.037(3) 0.072(4) 0.021(3) 0.003(2) 0.008(2) 0.012(3)
O2S 0.049(3) 0.052(4) 0.058(4) -0.022(3) 0.033(3) -0.014(3)
O3S 0.253(14) 0.049(5) 0.170(10) 0.021(5) 0.161(11) 0.033(6)
N11S 0.070(5) 0.070(5) 0.063(5) 0.007(4) 0.039(4) 0.007(4)
C12S 0.051(5) 0.064(5) 0.064(5) 0.012(5) 0.038(4) 0.005(4)
C13S 0.063(6) 0.106(8) 0.060(5) 0.030(6) 0.031(5) 0.012(6)

loop_
_atom_type_symbol
_atom_type_description
_atom_type_scat_dispersion_real
_atom_type_scat_dispersion_imag
_atom_type_scat_source
C C 0.0033 0.0016 'International Tables Vol C Tables 4.2.6.8 and 6.1.1.4'
H H 0.0000 0.0000 'International Tables Vol C Tables 4.2.6.8 and 6.1.1.4'
N N 0.0061 0.0033 'International Tables Vol C Tables 4.2.6.8 and 6.1.1.4'
O O 0.0106 0.0060 'International Tables Vol C Tables 4.2.6.8 and 6.1.1.4'
F F 0.0171 0.0103 'International Tables Vol C Tables 4.2.6.8 and 6.1.1.4'
Cl Cl 0.1484 0.1585 'International Tables Vol C Tables 4.2.6.8 and 6.1.1.4'
Re Re -1.0185 7.2310 'International Tables Vol C Tables 4.2.6.8 and 6.1.1.4'
Ir Ir -1.4442 7.9887 'International Tables Vol C Tables 4.2.6.8 and 6.1.1.4'

loop_
_geom_angle_atom_site_label_1
_geom_angle_atom_site_label_2
_geom_angle_atom_site_label_3
_geom_angle
C26B Ir1 C26C 86.6(2)
C26B Ir1 N11B 79.70(19)
C26C Ir1 N11B 97.17(18)
C26B Ir1 N11C 93.37(18)
C26C Ir1 N11C 80.02(17)
N11B Ir1 N11C 172.71(17)
C26B Ir1 N22A 103.79(18)
C26C Ir1 N22A 168.79(17)
N11B Ir1 N22A 88.98(18)
N11C Ir1 N22A 94.93(17)
C26B Ir1 N11A 175.89(17)
C26C Ir1 N11A 94.93(17)
N11B Ir1 N11A 96.31(17)
N11C Ir1 N11A 90.65(16)
N22A Ir1 N11A 75.01(14)
C11D Re2 C31D 89.2(3)
C11D Re2 C21D 89.1(3)
C31D Re2 C21D 88.4(4)
C11D Re2 N42A 169.7(3)
C31D Re2 N42A 100.7(3)
C21D Re2 N42A 94.0(3)
C11D Re2 N31A 96.0(3)
C31D Re2 N31A 174.2(3)
C21D Re2 N31A 94.3(3)
N42A Re2 N31A 74.01(16)
C11D Re2 Cl1 93.5(3)
C31D Re2 Cl1 94.4(3)
C21D Re2 Cl1 176.3(2)
N42A Re2 Cl1 83.05(17)
N31A Re2 Cl1 82.71(14)
C12A N11A C16A 120.0
C12A N11A Ir1 115.64(19)
C16A N11A Ir1 124.36(19)
C23A C12A C13A 124.3(3)
C23A C12A N11A 115.5(3)
C13A C12A N11A 120.0
C12A C13A C14A 120.0
C12A C13A H13A 120.0
C14A C13A H13A 120.0
C15A C14A C13A 120.0
C15A C14A H14A 120.0
C13A C14A H14A 120.0
C14A C15A C16A 120.0
C14A C15A H15A 120.0
C16A C15A H15A 120.0
C15A C16A N11A 120.0
C15A C16A H16A 120.0
N11A C16A H16A 120.0
C26A N21A N22A 122.5(4)
C26A N21A C25A 128.6(4)
N22A N21A C25A 108.0
C23A N22A N21A 108.0
C23A N22A Ir1 115.5(2)
N21A N22A Ir1 136.0(2)
C12A C23A N22A 117.8(3)
C12A C23A C24A 134.1(3)
N22A C23A C24A 108.0
C25A C24A C23A 108.0
C25A C24A H24A 126.0
C23A C24A H24A 126.0
C24A C25A N21A 108.0
C24A C25A H25A 126.0
N21A C25A H25A 126.0
N21A C26A C54A 114.6(5)
N21A C26A H26A 108.6
C54A C26A H26A 108.6
N21A C26A H26B 108.6
C54A C26A H26B 108.6
H26A C26A H26B 107.6
C32A N31A C36A 120.0
C32A N31A Re2 115.7(2)
C36A N31A Re2 124.3(2)
C43A C32A N31A 116.7(3)
C43A C32A C33A 123.3(3)
N31A C32A C33A 120.0
C34A C33A C32A 120.0
C34A C33A H33A 120.0
C32A C33A H33A 120.0
C33A C34A C35A 120.0
C33A C34A H34A 120.0
C35A C34A H34A 120.0
C36A C35A C34A 120.0
C36A C35A H35A 120.0
C34A C35A H35A 120.0
C35A C36A N31A 120.0
C35A C36A H36A 120.0
N31A C36A H36A 120.0
C46A N41A C45A 127.2(5)
C46A N41A N42A 124.0(5)
C45A N41A N42A 108.0
C43A N42A N41A 108.0
C43A N42A Re2 116.3(3)
N41A N42A Re2 135.4(3)
C32A C43A N42A 117.3(4)
C32A C43A C44A 134.5(4)
N42A C43A C44A 108.0
C45A C44A C43A 108.0
C45A C44A H44A 126.0
C43A C44A H44A 126.0
N41A C45A C44A 108.0
N41A C45A H45A 126.0
C44A C45A H45A 126.0
N41A C46A C61A 115.5(7)
N41A C46A H46A 108.4
C61A C46A H46A 108.4
N41A C46A H46B 108.4
C61A C46A H46B 108.4
H46A C46A H46B 107.5
C52A C51A C56A 120.0
C52A C51A H51A 120.0
C56A C51A H51A 120.0
C53A C52A C51A 120.0
C53A C52A H52A 120.0
C51A C52A H52A 120.0
C52A C53A C54A 120.0
C52A C53A H53A 120.0
C54A C53A H53A 120.0
C55A C54A C53A 120.0
C55A C54A C26A 120.1(3)
C53A C54A C26A 119.9(3)
C54A C55A C56A 120.0
C54A C55A C64A 120.0
C56A C55A C64A 120.0
C61A C56A C55A 120.0
C61A C56A C51A 120.0
C55A C56A C51A 120.0
C62A C61A C56A 120.0
C62A C61A C46A 118.5(4)
C56A C61A C46A 121.5(4)
C63A C62A C61A 120.0
C63A C62A H62A 120.0
C61A C62A H62A 120.0
C62A C63A C64A 120.0
C62A C63A H63A 120.0
C64A C63A H63A 120.0
C63A C64A C55A 120.0
C63A C64A H64A 120.0
C55A C64A H64A 120.0
C12B N11B C16B 120.0
C12B N11B Ir1 116.7(2)
C16B N11B Ir1 123.3(2)
C13B C12B N11B 120.0
C13B C12B C21B 127.8(3)
N11B C12B C21B 112.2(3)
C12B C13B C14B 120.0
C12B C13B H13B 120.0
C14B C13B H13B 120.0
C15B C14B C13B 120.0
C15B C14B H14B 120.0
C13B C14B H14B 120.0
C16B C15B C14B 120.0
C16B C15B H15B 120.0
C14B C15B H15B 120.0
C15B C16B N11B 120.0
C15B C16B H16B 120.0
N11B C16B H16B 120.0
C22B C21B C26B 120.0
C22B C21B C12B 123.5(4)
C26B C21B C12B 116.4(4)
F22B C22B C21B 122.6(5)
F22B C22B C23B 117.4(5)
C21B C22B C23B 120.0
C24B C23B C22B 120.0
C24B C23B H23B 120.0
C22B C23B H23B 120.0
F24B C24B C23B 119.8(5)
F24B C24B C25B 120.2(5)
C23B C24B C25B 120.0
C26B C25B C24B 120.0
C26B C25B H25B 120.0
C24B C25B H25B 120.0
C25B C26B C21B 120.0
C25B C26B Ir1 125.2(3)
C21B C26B Ir1 114.8(3)
C12C N11C C16C 120.0
C12C N11C Ir1 117.0(2)
C16C N11C Ir1 122.9(2)
C13C C12C N11C 120.0
C13C C12C C21C 128.3(3)
N11C C12C C21C 111.3(3)
C12C C13C C14C 120.0
C12C C13C H13C 120.0
C14C C13C H13C 120.0
C15C C14C C13C 120.0
C15C C14C H14C 120.0
C13C C14C H14C 120.0
C16C C15C C14C 120.0
C16C C15C H15C 120.0
C14C C15C H15C 120.0
C15C C16C N11C 120.0
C15C C16C H16C 120.0
N11C C16C H16C 120.0
C22C C21C C26C 120.0
C22C C21C C12C 122.9(3)
C26C C21C C12C 117.0(3)
F22C C22C C21C 122.4(4)
F22C C22C C23C 117.6(4)
C21C C22C C23C 120.0
C24C C23C C22C 120.0
C24C C23C H23C 120.0
C22C C23C H23C 120.0
F24C C24C C23C 118.9(4)
F24C C24C C25C 121.1(4)
C23C C24C C25C 120.0
C26C C25C C24C 120.0
C26C C25C H25C 120.0
C24C C25C H25C 120.0
C25C C26C C21C 120.0
C25C C26C Ir1 125.7(2)
C21C C26C Ir1 114.1(2)
O12D C11D Re2 178.4(8)
O22D C21D Re2 175.4(8)
O32D C31D Re2 178.1(7)
O3S N1S O2S 118.4(8)
O3S N1S O1S 120.0(7)
O2S N1S O1S 121.5(7)
N11S C12S C13S 179.4(12)
C12S C13S H13D 109.5
C12S C13S H13E 109.5
H13D C13S H13E 109.5
C12S C13S H13F 109.5
H13D C13S H13F 109.5
H13E C13S H13F 109.5
N21S C22S C23S 176(2)
C22S C23S H23A 109.5
C22S C23S H23D 109.5
H23A C23S H23D 109.5
C22S C23S H23E 109.5
H23A C23S H23E 109.5
H23D C23S H23E 109.5
N31S C32S C33S 161(3)
C32S C33S H33B 109.5
C32S C33S H33C 109.5
H33B C33S H33C 109.5
C32S C33S H33D 109.5
H33B C33S H33D 109.5
H33C C33S H33D 109.5

loop_
_geom_bond_atom_site_label_1
_geom_bond_atom_site_label_2
_geom_bond_distance
Ir1 C26B 2.020(3)
Ir1 C26C 2.025(3)
Ir1 N11B 2.035(3)
Ir1 N11C 2.038(3)
Ir1 N22A 2.109(3)
Ir1 N11A 2.174(3)
Re2 C11D 1.902(8)
Re2 C31D 1.915(9)
Re2 C21D 1.916(9)
Re2 N42A 2.136(3)
Re2 N31A 2.196(3)
Re2 Cl1 2.470(2)
N11A C12A 1.3900
N11A C16A 1.3900
C12A C23A 1.346(4)
C12A C13A 1.3900
C13A C14A 1.3900
C13A H13A 0.9500
C14A C15A 1.3900
C14A H14A 0.9500
C15A C16A 1.3900
C15A H15A 0.9500
C16A H16A 0.9500
N21A C26A 1.402(7)
N21A N22A 1.4200
N21A C25A 1.4200
N22A C23A 1.4200
C23A C24A 1.4200
C24A C25A 1.4200
C24A H24A 0.9500
C25A H25A 0.9500
C26A C54A 1.516(8)
C26A H26A 0.9900
C26A H26B 0.9900
N31A C32A 1.3900
N31A C36A 1.3900
C32A C43A 1.332(5)
C32A C33A 1.3900
C33A C34A 1.3900
C33A H33A 0.9500
C34A C35A 1.3900
C34A H34A 0.9500
C35A C36A 1.3900
C35A H35A 0.9500
C36A H36A 0.9500
N41A C46A 1.401(8)
N41A C45A 1.4200
N41A N42A 1.4200
N42A C43A 1.4200
C43A C44A 1.4200
C44A C45A 1.4200
C44A H44A 0.9500
C45A H45A 0.9500
C46A C61A 1.522(10)
C46A H46A 0.9900
C46A H46B 0.9900
C51A C52A 1.3900
C51A C56A 1.3900
C51A H51A 0.9500
C52A C53A 1.3900
C52A H52A 0.9500
C53A C54A 1.3900
C53A H53A 0.9500
C54A C55A 1.3900
C55A C56A 1.3900
C55A C64A 1.3900
C56A C61A 1.3900
C61A C62A 1.3900
C62A C63A 1.3900
C62A H62A 0.9500
C63A C64A 1.3900
C63A H63A 0.9500
C64A H64A 0.9500
N11B C12B 1.3900
N11B C16B 1.3900
C12B C13B 1.3900
C12B C21B 1.455(6)
C13B C14B 1.3900
C13B H13B 0.9500
C14B C15B 1.3900
C14B H14B 0.9500
C15B C16B 1.3900
C15B H15B 0.9500
C16B H16B 0.9500
F22B C22B 1.333(7)
C21B C22B 1.3900
C21B C26B 1.3900
C22B C23B 1.3900
C23B C24B 1.3900
C23B H23B 0.9500
C24B F24B 1.326(7)
C24B C25B 1.3900
C25B C26B 1.3900
C25B H25B 0.9500
N11C C12C 1.3900
N11C C16C 1.3900
C12C C13C 1.3900
C12C C21C 1.473(5)
C13C C14C 1.3900
C13C H13C 0.9500
C14C C15C 1.3900
C14C H14C 0.9500
C15C C16C 1.3900
C15C H15C 0.9500
C16C H16C 0.9500
F22C C22C 1.340(5)
C21C C22C 1.3900
C21C C26C 1.3900
C22C C23C 1.3900
C23C C24C 1.3900
C23C H23C 0.9500
C24C F24C 1.322(6)
C24C C25C 1.3900
C25C C26C 1.3900
C25C H25C 0.9500
C11D O12D 1.162(9)
O22D C21D 1.153(10)
O32D C31D 1.162(9)
N1S O3S 1.232(10)
N1S O2S 1.236(8)
N1S O1S 1.241(8)
N11S C12S 1.159(4)
C12S C13S 1.459(4)
C13S H13D 0.9800
C13S H13E 0.9800
C13S H13F 0.9800
N21S C22S 1.160(4)
C22S C23S 1.460(4)
C23S H23A 0.9800
C23S H23D 0.9800
C23S H23E 0.9800
N31S C32S 0.989(12)
C32S C33S 1.462(5)
C33S H33B 0.9800
C33S H33C 0.9800
C33S H33D 0.9800

loop_
_geom_torsion_atom_site_label_1
_geom_torsion_atom_site_label_2
_geom_torsion_atom_site_label_3
_geom_torsion_atom_site_label_4
_geom_torsion
C16A N11A C12A C23A -174.8(5)
Ir1 N11A C12A C23A 4.7(4)
C16A N11A C12A C13A 0.0
Ir1 N11A C12A C13A 179.5(3)
C23A C12A C13A C14A 174.3(5)
N11A C12A C13A C14A 0.0
C12A C13A C14A C15A 0.0
C13A C14A C15A C16A 0.0
C14A C15A C16A N11A 0.0
C12A N11A C16A C15A 0.0
Ir1 N11A C16A C15A -179.4(3)
C26A N21A N22A C23A -170.4(6)
C25A N21A N22A C23A 0.0
C26A N21A N22A Ir1 18.3(7)
C25A N21A N22A Ir1 -171.3(5)
C13A C12A C23A N22A -173.8(3)
N11A C12A C23A N22A 0.7(6)
C13A C12A C23A C24A 7.1(7)
N11A C12A C23A C24A -178.3(4)
N21A N22A C23A C12A -179.3(5)
Ir1 N22A C23A C12A -6.0(5)
N21A N22A C23A C24A 0.0
Ir1 N22A C23A C24A 173.3(4)
C12A C23A C24A C25A 179.1(7)
N22A C23A C24A C25A 0.0
C23A C24A C25A N21A 0.0
C26A N21A C25A C24A 169.6(7)
N22A N21A C25A C24A 0.0
N22A N21A C26A C54A 82.5(6)
C25A N21A C26A C54A -85.8(7)
C36A N31A C32A C43A 179.9(6)
Re2 N31A C32A C43A 1.7(5)
C36A N31A C32A C33A 0.0
Re2 N31A C32A C33A -178.1(3)
C43A C32A C33A C34A -179.8(6)
N31A C32A C33A C34A 0.0
C32A C33A C34A C35A 0.0
C33A C34A C35A C36A 0.0
C34A C35A C36A N31A 0.0
C32A N31A C36A C35A 0.0
Re2 N31A C36A C35A 178.0(3)
C46A N41A N42A C43A -170.8(8)
C45A N41A N42A C43A 0.0
C46A N41A N42A Re2 16.1(10)
C45A N41A N42A Re2 -173.1(6)
N31A C32A C43A N42A -0.3(7)
C33A C32A C43A N42A 179.5(4)
N31A C32A C43A C44A -174.9(5)
C33A C32A C43A C44A 5.0(9)
N41A N42A C43A C32A -175.9(7)
Re2 N42A C43A C32A -1.3(7)
N41A N42A C43A C44A 0.0
Re2 N42A C43A C44A 174.6(5)
C32A C43A C44A C45A 174.9(9)
N42A C43A C44A C45A 0.0
C46A N41A C45A C44A 170.4(9)
N42A N41A C45A C44A 0.0
C43A C44A C45A N41A 0.0
C45A N41A C46A C61A -83.4(9)
N42A N41A C46A C61A 85.6(8)
C56A C51A C52A C53A 0.0
C51A C52A C53A C54A 0.0
C52A C53A C54A C55A 0.0
C52A C53A C54A C26A 178.8(4)
N21A C26A C54A C55A -174.5(4)
N21A C26A C54A C53A 6.7(6)
C53A C54A C55A C56A 0.0
C26A C54A C55A C56A -178.8(4)
C53A C54A C55A C64A 180.0
C26A C54A C55A C64A 1.2(4)
C54A C55A C56A C61A 180.0
C64A C55A C56A C61A 0.0
C54A C55A C56A C51A 0.0
C64A C55A C56A C51A 180.0
C52A C51A C56A C61A 180.0
C52A C51A C56A C55A 0.0
C55A C56A C61A C62A 0.0
C51A C56A C61A C62A 180.0
C55A C56A C61A C46A 178.8(5)
C51A C56A C61A C46A -1.2(5)
N41A C46A C61A C62A -16.1(7)
N41A C46A C61A C56A 165.1(4)
C56A C61A C62A C63A 0.0
C46A C61A C62A C63A -178.8(5)
C61A C62A C63A C64A 0.0
C62A C63A C64A C55A 0.0
C54A C55A C64A C63A 180.0
C56A C55A C64A C63A 0.0
C16B N11B C12B C13B 0.0
Ir1 N11B C12B C13B -179.1(3)
C16B N11B C12B C21B 177.5(4)
Ir1 N11B C12B C21B -1.6(4)
N11B C12B C13B C14B 0.0
C21B C12B C13B C14B -177.1(5)
C12B C13B C14B C15B 0.0
C13B C14B C15B C16B 0.0
C14B C15B C16B N11B 0.0
C12B N11B C16B C15B 0.0
Ir1 N11B C16B C15B 179.1(3)
C13B C12B C21B C22B -1.8(6)
N11B C12B C21B C22B -179.1(3)
C13B C12B C21B C26B 174.9(3)
N11B C12B C21B C26B -2.4(5)
C26B C21B C22B F22B -179.1(6)
C12B C21B C22B F22B -2.5(7)
C26B C21B C22B C23B 0.0
C12B C21B C22B C23B 176.6(5)
F22B C22B C23B C24B 179.1(6)
C21B C22B C23B C24B 0.0
C22B C23B C24B F24B -179.7(7)
C22B C23B C24B C25B 0.0
F24B C24B C25B C26B 179.7(7)
C23B C24B C25B C26B 0.0
C24B C25B C26B C21B 0.0
C24B C25B C26B Ir1 177.7(4)
C22B C21B C26B C25B 0.0
C12B C21B C26B C25B -176.8(5)
C22B C21B C26B Ir1 -178.0(4)
C12B C21B C26B Ir1 5.2(4)
C16C N11C C12C C13C 0.0
Ir1 N11C C12C C13C 175.6(3)
C16C N11C C12C C21C -173.3(4)
Ir1 N11C C12C C21C 2.3(4)
N11C C12C C13C C14C 0.0
C21C C12C C13C C14C 172.0(5)
C12C C13C C14C C15C 0.0
C13C C14C C15C C16C 0.0
C14C C15C C16C N11C 0.0
C12C N11C C16C C15C 0.0
Ir1 N11C C16C C15C -175.3(3)
C13C C12C C21C C22C 8.0(5)
N11C C12C C21C C22C -179.4(3)
C13C C12C C21C C26C -169.1(3)
N11C C12C C21C C26C 3.5(4)
C26C C21C C22C F22C -178.7(5)
C12C C21C C22C F22C 4.2(6)
C26C C21C C22C C23C 0.0
C12C C21C C22C C23C -177.0(5)
F22C C22C C23C C24C 178.8(5)
C21C C22C C23C C24C 0.0
C22C C23C C24C F24C 179.1(6)
C22C C23C C24C C25C 0.0
F24C C24C C25C C26C -179.1(6)
C23C C24C C25C C26C 0.0
C24C C25C C26C C21C 0.0
C24C C25C C26C Ir1 -174.7(4)
C22C C21C C26C C25C 0.0
C12C C21C C26C C25C 177.2(5)
C22C C21C C26C Ir1 175.2(3)
C12C C21C C26C Ir1 -7.5(4)
